data_7123754
loop_
_publ_author_name
'Deegan, Meaghan M.'
'Peters, Jonas C.'

_publ_section_title
;
 O-Functionalization of a Cobalt Carbonyl Generates a Terminal Cobalt
 Carbyne
;
_journal_name_full 'Chemical Communications'
_journal_paper_doi 10.1039/C9CC04032C
_journal_year 2019
_chemical_formula_moiety '0.95(C47 H60 Co O P3 Si), 0.05(Co O P3 Si)'
_chemical_formula_sum 'C44.53 H56.84 Co O P3 Si'
_chemical_formula_weight 787.97
_chemical_name_systematic P2PCoCOSitBuPh2
_space_group_crystal_system monoclinic
_space_group_IT_number 4
_space_group_name_Hall 'P 2yb'
_space_group_name_H-M_alt 'P 1 21 1'
_symmetry_space_group_name_Hall 'P 2yb'
_symmetry_space_group_name_H-M 'P 1 21 1'
_atom_sites_solution_hydrogens geom
_audit_creation_date 2019-02-06
_audit_creation_method
;
Olex2 1.2
(compiled 2018.05.29 svn.r3508 for OlexSys, GUI svn.r5506)
;
_audit_update_record
;
2019-05-24 deposited with the CCDC.    2019-07-01 downloaded from the CCDC.
;
_cell_angle_alpha 90
_cell_angle_beta 95.289(4)
_cell_angle_gamma 90
_cell_formula_units_Z 2
_cell_length_a 10.4158(11)
_cell_length_b 16.6407(12)
_cell_length_c 12.8005(11)
_cell_measurement_reflns_used 9858
_cell_measurement_temperature 100(2)
_cell_measurement_theta_max 27.51
_cell_measurement_theta_min 2.41
_cell_volume 2209.2(3)
_computing_cell_refinement 'SAINT v8.37A (Bruker, 2015)'
_computing_data_reduction 'SAINT v8.37A (Bruker, 2015)'
_computing_molecular_graphics 'Olex2 (Dolomanov et al., 2009)'
_computing_publication_material 'Olex2 (Dolomanov et al., 2009)'
_computing_structure_refinement 'XL (Sheldrick, 2008)'
_diffrn_ambient_temperature 99.95
_diffrn_measured_fraction_theta_full 0.999
_diffrn_measured_fraction_theta_max 0.989
_diffrn_measurement_device_type 'Bruker APEX-II CCD'
_diffrn_measurement_method '\f and \w scans'
_diffrn_radiation_type MoK\a
_diffrn_radiation_wavelength 0.71073
_diffrn_reflns_av_R_equivalents 0.0389
_diffrn_reflns_av_unetI/netI 0.0375
_diffrn_reflns_Laue_measured_fraction_full 0.999
_diffrn_reflns_Laue_measured_fraction_max 0.989
_diffrn_reflns_limit_h_max 13
_diffrn_reflns_limit_h_min -13
_diffrn_reflns_limit_k_max 21
_diffrn_reflns_limit_k_min -21
_diffrn_reflns_limit_l_max 16
_diffrn_reflns_limit_l_min -16
_diffrn_reflns_number 39679
_diffrn_reflns_point_group_measured_fraction_full 0.996
_diffrn_reflns_point_group_measured_fraction_max 0.983
_diffrn_reflns_theta_full 25.242
_diffrn_reflns_theta_max 27.605
_diffrn_reflns_theta_min 1.598
_diffrn_standards_number 0
_exptl_absorpt_coefficient_mu 0.555
_exptl_absorpt_correction_T_max 0.7456
_exptl_absorpt_correction_T_min 0.6923
_exptl_absorpt_correction_type multi-scan
_exptl_absorpt_process_details
'SADABS-2016/2 (Bruker,2016/2) was used for absorption correction. wR2(int) was 0.0705 before and 0.0638 after correction. The Ratio of minimum to maximum transmission is 0.9285. The \l/2 correction factor is Not present.'
_exptl_crystal_colour orange
_exptl_crystal_colour_primary orange
_exptl_crystal_density_diffrn 1.185
_exptl_crystal_description Block
_exptl_crystal_F_000 836
_refine_diff_density_max 0.607
_refine_diff_density_min -0.487
_refine_diff_density_rms 0.056
_refine_ls_abs_structure_details
;
 Flack x determined using 4447 quotients [(I+)-(I-)]/[(I+)+(I-)]
 (Parsons, Flack and Wagner, Acta Cryst. B69 (2013) 249-259).
;
_refine_ls_abs_structure_Flack 0.033(4)
_refine_ls_extinction_method none
_refine_ls_goodness_of_fit_ref 1.072
_refine_ls_hydrogen_treatment constr
_refine_ls_matrix_type full
_refine_ls_number_parameters 508
_refine_ls_number_reflns 10112
_refine_ls_number_restraints 1
_refine_ls_restrained_S_all 1.072
_refine_ls_R_factor_all 0.0337
_refine_ls_R_factor_gt 0.0321
_refine_ls_shift/su_max 0.001
_refine_ls_shift/su_mean 0.000
_refine_ls_structure_factor_coef Fsqd
_refine_ls_weighting_details 'w=1/[\s^2^(Fo^2^)+(0.0312P)^2^+1.2869P] where P=(Fo^2^+2Fc^2^)/3'
_refine_ls_weighting_scheme calc
_refine_ls_wR_factor_gt 0.0804
_refine_ls_wR_factor_ref 0.0811
_reflns_Friedel_coverage 0.921
_reflns_Friedel_fraction_full 0.992
_reflns_Friedel_fraction_max 0.977
_reflns_number_gt 9766
_reflns_number_total 10112
_reflns_threshold_expression 'I > 2\s(I)'
_cod_data_source_file c9cc04032c2.cif
_cod_data_source_block qqq
_cod_database_code 7123754
_shelx_shelxl_version_number 2014/7
_shelx_space_group_comment
;
The symmetry employed for this shelxl refinement is uniquely defined
by the following loop, which should always be used as a source of
symmetry information in preference to the above space-group names.
They are only intended as comments.
;
_olex2_refinement_description
;
1. Fixed Uiso
 At 1.2 times of:
  All C(H) groups
 At 1.5 times of:
  All C(H,H,H) groups
2. Uiso/Uaniso restraints and constraints
Uanis(P2) = Uanis(P2A)
Uanis(P3A) = Uanis(P3)
Uanis(P1A) = Uanis(P1)
Uanis(O2) = Uanis(C1)
Uanis(Si1A) = Uanis(O1)
Uanis(Co1) = Uanis(Co2)
3. Others
 Sof(Co2)=Sof(P1A)=Sof(P2A)=Sof(P3A)=Sof(Si1A)=Sof(O2)=1-FVAR(1)
 Sof(Co1)=Sof(P1)=Sof(P2)=Sof(P3)=Sof(Si1)=Sof(O1)=Sof(C1)=Sof(C3)=Sof(C4)=
 Sof(H4)=Sof(C5)=Sof(H5)=Sof(C6)=Sof(H6)=Sof(C7)=Sof(H7)=Sof(C8)=Sof(H8)=
 Sof(C9)=Sof(C10)=Sof(H10)=Sof(C11)=Sof(H11)=Sof(C12)=Sof(H12)=Sof(C13)=
 Sof(H13)=Sof(C14)=Sof(C15)=Sof(H15)=Sof(C16)=Sof(H16A)=Sof(H16B)=Sof(H16C)=
 Sof(C17)=Sof(H17A)=Sof(H17B)=Sof(H17C)=Sof(C18)=Sof(H18)=Sof(C19)=Sof(H19A)=
 Sof(H19B)=Sof(H19C)=Sof(C20)=Sof(H20A)=Sof(H20B)=Sof(H20C)=Sof(C21)=Sof(C22)=
 Sof(H22)=Sof(C23)=Sof(H23)=Sof(C24)=Sof(H24)=Sof(C25)=Sof(H25)=Sof(C26)=
 Sof(C27)=Sof(H27)=Sof(C28)=Sof(H28A)=Sof(H28B)=Sof(H28C)=Sof(C29)=Sof(H29A)=
 Sof(H29B)=Sof(H29C)=Sof(C30)=Sof(H30)=Sof(C31)=Sof(H31A)=Sof(H31B)=Sof(H31C)=
 Sof(C32)=Sof(H32A)=Sof(H32B)=Sof(H32C)=Sof(C33)=Sof(C34)=Sof(H34)=Sof(C35)=
 Sof(H35)=Sof(C36)=Sof(H36)=Sof(C37)=Sof(H37)=Sof(C38)=Sof(H38)=Sof(C39)=
 Sof(C40)=Sof(H40)=Sof(C41)=Sof(H41)=Sof(C42)=Sof(H42)=Sof(C43)=Sof(H43)=
 Sof(C44)=Sof(H44)=Sof(C45)=Sof(C46)=Sof(H46A)=Sof(H46B)=Sof(H46C)=Sof(C47)=
 Sof(H47A)=Sof(H47B)=Sof(H47C)=Sof(C48)=Sof(H48A)=Sof(H48B)=Sof(H48C)=FVAR(1)
4.a Ternary CH refined with riding coordinates:
 C15(H15), C18(H18), C27(H27), C30(H30)
4.b Aromatic/amide H refined with riding coordinates:
 C4(H4), C5(H5), C6(H6), C7(H7), C8(H8), C10(H10), C11(H11), C12(H12),
 C13(H13), C22(H22), C23(H23), C24(H24), C25(H25), C34(H34), C35(H35), C36(H36),
  C37(H37), C38(H38), C40(H40), C41(H41), C42(H42), C43(H43), C44(H44)
4.c Idealised Me refined as rotating group:
 C16(H16A,H16B,H16C), C17(H17A,H17B,H17C), C19(H19A,H19B,H19C), C20(H20A,H20B,
 H20C), C28(H28A,H28B,H28C), C29(H29A,H29B,H29C), C31(H31A,H31B,H31C), C32(H32A,
 H32B,H32C), C46(H46A,H46B,H46C), C47(H47A,H47B,H47C), C48(H48A,H48B,H48C)
;
_olex2_submission_special_instructions 'No special instructions were received'

loop_
_space_group_symop_operation_xyz
'x, y, z'
'-x, y+1/2, -z'

loop_
_atom_site_label
_atom_site_type_symbol
_atom_site_fract_x
_atom_site_fract_y
_atom_site_fract_z
_atom_site_U_iso_or_equiv
_atom_site_adp_type
_atom_site_occupancy
_atom_site_site_symmetry_order
_atom_site_calc_flag
_atom_site_refinement_flags_posn
_atom_site_refinement_flags_occupancy
_atom_site_disorder_assembly
_atom_site_disorder_group
Co1 Co 0.35094(4) 0.43533(2) 0.26180(4) 0.01303(11) Uani 0.9473(10) 1 d . P A 1
P1 P 0.32968(8) 0.53596(5) 0.16017(7) 0.01288(17) Uani 0.9473(10) 1 d . P A 1
P2 P 0.17843(7) 0.38412(5) 0.18140(8) 0.01252(16) Uani 0.9473(10) 1 d . P A 1
P3 P 0.53027(8) 0.40737(5) 0.19856(7) 0.01221(18) Uani 0.9473(10) 1 d . P A 1
Si1 Si 0.33577(9) 0.46765(6) 0.59613(7) 0.0212(2) Uani 0.9473(10) 1 d . P A 1
O1 O 0.4047(3) 0.4496(2) 0.4865(2) 0.0357(7) Uani 0.9473(10) 1 d . P A 1
C1 C 0.3701(3) 0.4410(2) 0.3902(3) 0.0176(6) Uani 0.9473(10) 1 d . P A 1
C3 C 0.2822(3) 0.6377(2) 0.1996(3) 0.0172(6) Uani 0.9473(10) 1 d . P A 1
C4 C 0.1626(3) 0.6725(2) 0.1691(3) 0.0211(7) Uani 0.9473(10) 1 d . P A 1
H4 H 0.1033 0.6455 0.1203 0.025 Uiso 0.9473(10) 1 calc R P A 1
C5 C 0.1297(4) 0.7465(2) 0.2100(3) 0.0280(8) Uani 0.9473(10) 1 d . P A 1
H5 H 0.0477 0.7694 0.1894 0.034 Uiso 0.9473(10) 1 calc R P A 1
C6 C 0.2159(4) 0.7872(2) 0.2805(4) 0.0347(9) Uani 0.9473(10) 1 d . P A 1
H6 H 0.1932 0.8379 0.3075 0.042 Uiso 0.9473(10) 1 calc R P A 1
C7 C 0.3354(4) 0.7534(3) 0.3113(4) 0.0367(10) Uani 0.9473(10) 1 d . P A 1
H7 H 0.3949 0.7811 0.3593 0.044 Uiso 0.9473(10) 1 calc R P A 1
C8 C 0.3677(3) 0.6788(2) 0.2717(3) 0.0280(8) Uani 0.9473(10) 1 d . P A 1
H8 H 0.4489 0.6555 0.2939 0.034 Uiso 0.9473(10) 1 calc R P A 1
C9 C 0.2110(3) 0.51271(19) 0.0485(2) 0.0147(6) Uani 0.9473(10) 1 d . P A 1
C10 C 0.1891(3) 0.5600(2) -0.0411(3) 0.0183(6) Uani 0.9473(10) 1 d . P A 1
H10 H 0.2395 0.6069 -0.0485 0.022 Uiso 0.9473(10) 1 calc R P A 1
C11 C 0.0935(3) 0.5391(2) -0.1201(3) 0.0214(7) Uani 0.9473(10) 1 d . P A 1
H11 H 0.0797 0.5710 -0.1817 0.026 Uiso 0.9473(10) 1 calc R P A 1
C12 C 0.0183(3) 0.4710(2) -0.1079(3) 0.0233(7) Uani 0.9473(10) 1 d . P A 1
H12 H -0.0478 0.4570 -0.1608 0.028 Uiso 0.9473(10) 1 calc R P A 1
C13 C 0.0397(3) 0.4235(2) -0.0186(2) 0.0196(7) Uani 0.9473(10) 1 d . P A 1
H13 H -0.0126 0.3775 -0.0108 0.024 Uiso 0.9473(10) 1 calc R P A 1
C14 C 0.1377(3) 0.4428(2) 0.0604(2) 0.0143(5) Uani 0.9473(10) 1 d . P A 1
C15 C 0.0289(3) 0.3993(2) 0.2501(2) 0.0157(6) Uani 0.9473(10) 1 d . P A 1
H15 H -0.0470 0.3793 0.2037 0.019 Uiso 0.9473(10) 1 calc R P A 1
C16 C 0.0364(3) 0.3529(2) 0.3535(3) 0.0227(7) Uani 0.9473(10) 1 d . P A 1
H16A H 0.0328 0.2951 0.3390 0.034 Uiso 0.9473(10) 1 calc GR P A 1
H16B H -0.0363 0.3682 0.3928 0.034 Uiso 0.9473(10) 1 calc GR P A 1
H16C H 0.1175 0.3658 0.3951 0.034 Uiso 0.9473(10) 1 calc GR P A 1
C17 C 0.0111(3) 0.4890(2) 0.2699(3) 0.0200(7) Uani 0.9473(10) 1 d . P A 1
H17A H 0.0888 0.5104 0.3093 0.030 Uiso 0.9473(10) 1 calc GR P A 1
H17B H -0.0632 0.4970 0.3104 0.030 Uiso 0.9473(10) 1 calc GR P A 1
H17C H -0.0036 0.5172 0.2026 0.030 Uiso 0.9473(10) 1 calc GR P A 1
C18 C 0.1686(3) 0.2765(2) 0.1379(3) 0.0183(6) Uani 0.9473(10) 1 d . P A 1
H18 H 0.2122 0.2737 0.0716 0.022 Uiso 0.9473(10) 1 calc R P A 1
C19 C 0.2482(3) 0.2242(2) 0.2179(3) 0.0226(7) Uani 0.9473(10) 1 d . P A 1
H19A H 0.3351 0.2467 0.2312 0.034 Uiso 0.9473(10) 1 calc GR P A 1
H19B H 0.2538 0.1695 0.1901 0.034 Uiso 0.9473(10) 1 calc GR P A 1
H19C H 0.2067 0.2227 0.2835 0.034 Uiso 0.9473(10) 1 calc GR P A 1
C20 C 0.0348(4) 0.2380(2) 0.1132(3) 0.0292(8) Uani 0.9473(10) 1 d . P A 1
H20A H -0.0091 0.2348 0.1776 0.044 Uiso 0.9473(10) 1 calc GR P A 1
H20B H 0.0448 0.1838 0.0851 0.044 Uiso 0.9473(10) 1 calc GR P A 1
H20C H -0.0165 0.2708 0.0612 0.044 Uiso 0.9473(10) 1 calc GR P A 1
C21 C 0.4837(3) 0.55598(19) 0.1058(2) 0.0143(6) Uani 0.9473(10) 1 d . P A 1
C22 C 0.5110(3) 0.6245(2) 0.0498(3) 0.0185(6) Uani 0.9473(10) 1 d . P A 1
H22 H 0.4459 0.6638 0.0342 0.022 Uiso 0.9473(10) 1 calc R P A 1
C23 C 0.6328(3) 0.6359(2) 0.0163(3) 0.0220(7) Uani 0.9473(10) 1 d . P A 1
H23 H 0.6503 0.6824 -0.0230 0.026 Uiso 0.9473(10) 1 calc R P A 1
C24 C 0.7292(3) 0.5790(2) 0.0404(3) 0.0216(7) Uani 0.9473(10) 1 d . P A 1
H24 H 0.8127 0.5871 0.0180 0.026 Uiso 0.9473(10) 1 calc R P A 1
C25 C 0.7034(3) 0.5107(2) 0.0972(2) 0.0168(6) Uani 0.9473(10) 1 d . P A 1
H25 H 0.7699 0.4725 0.1142 0.020 Uiso 0.9473(10) 1 calc R P A 1
C26 C 0.5803(3) 0.49743(19) 0.1296(2) 0.0134(6) Uani 0.9473(10) 1 d . P A 1
C27 C 0.5492(3) 0.3281(2) 0.0973(3) 0.0159(6) Uani 0.9473(10) 1 d . P A 1
H27 H 0.5089 0.2780 0.1225 0.019 Uiso 0.9473(10) 1 calc R P A 1
C28 C 0.6871(3) 0.3060(2) 0.0747(3) 0.0262(8) Uani 0.9473(10) 1 d . P A 1
H28A H 0.7287 0.3529 0.0461 0.039 Uiso 0.9473(10) 1 calc GR P A 1
H28B H 0.6843 0.2620 0.0237 0.039 Uiso 0.9473(10) 1 calc GR P A 1
H28C H 0.7363 0.2891 0.1400 0.039 Uiso 0.9473(10) 1 calc GR P A 1
C29 C 0.4705(3) 0.3524(2) -0.0052(3) 0.0213(7) Uani 0.9473(10) 1 d . P A 1
H29A H 0.4669 0.3072 -0.0544 0.032 Uiso 0.9473(10) 1 calc GR P A 1
H29B H 0.5116 0.3985 -0.0361 0.032 Uiso 0.9473(10) 1 calc GR P A 1
H29C H 0.3829 0.3670 0.0096 0.032 Uiso 0.9473(10) 1 calc GR P A 1
C30 C 0.6710(3) 0.3887(2) 0.2968(2) 0.0175(6) Uani 0.9473(10) 1 d . P A 1
H30 H 0.7503 0.3838 0.2587 0.021 Uiso 0.9473(10) 1 calc R P A 1
C31 C 0.6513(3) 0.3096(2) 0.3538(3) 0.0277(8) Uani 0.9473(10) 1 d . P A 1
H31A H 0.5703 0.3119 0.3871 0.042 Uiso 0.9473(10) 1 calc GR P A 1
H31B H 0.7232 0.3010 0.4075 0.042 Uiso 0.9473(10) 1 calc GR P A 1
H31C H 0.6476 0.2652 0.3033 0.042 Uiso 0.9473(10) 1 calc GR P A 1
C32 C 0.6895(3) 0.4583(2) 0.3738(3) 0.0239(7) Uani 0.9473(10) 1 d . P A 1
H32A H 0.6986 0.5085 0.3351 0.036 Uiso 0.9473(10) 1 calc GR P A 1
H32B H 0.7674 0.4493 0.4214 0.036 Uiso 0.9473(10) 1 calc GR P A 1
H32C H 0.6146 0.4621 0.4146 0.036 Uiso 0.9473(10) 1 calc GR P A 1
C33 C 0.1824(3) 0.5258(2) 0.5665(3) 0.0239(7) Uani 0.9473(10) 1 d . P A 1
C34 C 0.0682(3) 0.5004(3) 0.6073(3) 0.0297(8) Uani 0.9473(10) 1 d . P A 1
H34 H 0.0670 0.4514 0.6452 0.036 Uiso 0.9473(10) 1 calc R P A 1
C35 C -0.0432(4) 0.5471(3) 0.5920(3) 0.0441(12) Uani 0.9473(10) 1 d . P A 1
H35 H -0.1197 0.5301 0.6206 0.053 Uiso 0.9473(10) 1 calc R P A 1
C36 C -0.0430(5) 0.6180(3) 0.5356(4) 0.0503(14) Uani 0.9473(10) 1 d . P A 1
H36 H -0.1187 0.6501 0.5273 0.060 Uiso 0.9473(10) 1 calc R P A 1
C37 C 0.0658(6) 0.6423(3) 0.4916(4) 0.0532(14) Uani 0.9473(10) 1 d . P A 1
H37 H 0.0646 0.6900 0.4507 0.064 Uiso 0.9473(10) 1 calc R P A 1
C38 C 0.1783(5) 0.5964(3) 0.5074(4) 0.0388(10) Uani 0.9473(10) 1 d . P A 1
H38 H 0.2536 0.6136 0.4772 0.047 Uiso 0.9473(10) 1 calc R P A 1
C39 C 0.3036(3) 0.3662(2) 0.6496(3) 0.0235(7) Uani 0.9473(10) 1 d . P A 1
C40 C 0.2603(3) 0.3552(2) 0.7486(3) 0.0257(7) Uani 0.9473(10) 1 d . P A 1
H40 H 0.2460 0.4007 0.7909 0.031 Uiso 0.9473(10) 1 calc R P A 1
C41 C 0.2380(4) 0.2787(3) 0.7861(3) 0.0318(9) Uani 0.9473(10) 1 d . P A 1
H41 H 0.2086 0.2722 0.8536 0.038 Uiso 0.9473(10) 1 calc R P A 1
C42 C 0.2584(4) 0.2118(3) 0.7254(4) 0.0371(10) Uani 0.9473(10) 1 d . P A 1
H42 H 0.2432 0.1595 0.7514 0.044 Uiso 0.9473(10) 1 calc R P A 1
C43 C 0.3006(4) 0.2211(3) 0.6278(4) 0.0345(9) Uani 0.9473(10) 1 d . P A 1
H43 H 0.3147 0.1751 0.5863 0.041 Uiso 0.9473(10) 1 calc R P A 1
C44 C 0.3228(3) 0.2976(2) 0.5893(3) 0.0281(8) Uani 0.9473(10) 1 d . P A 1
H44 H 0.3514 0.3035 0.5213 0.034 Uiso 0.9473(10) 1 calc R P A 1
C45 C 0.4661(3) 0.5269(2) 0.6751(3) 0.0249(7) Uani 0.9473(10) 1 d . P A 1
C46 C 0.4150(4) 0.5615(3) 0.7749(3) 0.0360(9) Uani 0.9473(10) 1 d . P A 1
H46A H 0.3411 0.5966 0.7552 0.054 Uiso 0.9473(10) 1 calc GR P A 1
H46B H 0.4833 0.5926 0.8142 0.054 Uiso 0.9473(10) 1 calc GR P A 1
H46C H 0.3880 0.5174 0.8186 0.054 Uiso 0.9473(10) 1 calc GR P A 1
C47 C 0.5809(4) 0.4708(3) 0.7049(3) 0.0331(8) Uani 0.9473(10) 1 d . P A 1
H47A H 0.5535 0.4270 0.7489 0.050 Uiso 0.9473(10) 1 calc GR P A 1
H47B H 0.6503 0.5013 0.7438 0.050 Uiso 0.9473(10) 1 calc GR P A 1
H47C H 0.6121 0.4485 0.6411 0.050 Uiso 0.9473(10) 1 calc GR P A 1
C48 C 0.5096(4) 0.5967(3) 0.6081(3) 0.0348(9) Uani 0.9473(10) 1 d . P A 1
H48A H 0.5316 0.5760 0.5403 0.052 Uiso 0.9473(10) 1 calc GR P A 1
H48B H 0.5855 0.6226 0.6445 0.052 Uiso 0.9473(10) 1 calc GR P A 1
H48C H 0.4397 0.6360 0.5967 0.052 Uiso 0.9473(10) 1 calc GR P A 1
Co2 Co 0.3539(6) 0.4418(5) 0.3210(10) 0.01303(11) Uani 0.0527(10) 1 d . P A 2
P1A P 0.3340(18) 0.5371(13) 0.1983(15) 0.01288(17) Uani 0.0527(10) 1 d . P A 2
P2A P 0.1797(15) 0.3848(11) 0.2273(15) 0.01252(16) Uani 0.0527(10) 1 d . P A 2
P3A P 0.5335(19) 0.4028(13) 0.2346(15) 0.01221(18) Uani 0.0527(10) 1 d . P A 2
Si1A Si 0.326(2) 0.4663(16) 0.5295(18) 0.0357(7) Uani 0.0527(10) 1 d . P A 2
O2 O 0.354(4) 0.450(3) 0.442(4) 0.0176(6) Uani 0.0527(10) 1 d . P A 2

loop_
_atom_site_aniso_label
_atom_site_aniso_U_11
_atom_site_aniso_U_22
_atom_site_aniso_U_33
_atom_site_aniso_U_23
_atom_site_aniso_U_13
_atom_site_aniso_U_12
Co1 0.00795(17) 0.0136(2) 0.0177(3) 0.00269(18) 0.00200(13) 0.00004(15)
P1 0.0089(3) 0.0125(4) 0.0171(4) 0.0007(4) 0.0003(3) 0.0005(3)
P2 0.0080(3) 0.0124(4) 0.0175(4) -0.0005(3) 0.0025(3) 0.0000(3)
P3 0.0080(3) 0.0116(4) 0.0171(4) 0.0015(4) 0.0015(4) 0.0001(3)
Si1 0.0169(4) 0.0254(5) 0.0216(5) -0.0029(4) 0.0039(3) 0.0012(4)
O1 0.0273(14) 0.058(2) 0.0231(12) -0.0077(13) 0.0081(11) 0.0001(14)
C1 0.0112(13) 0.0236(17) 0.0183(17) 0.0071(15) 0.0034(12) 0.0006(13)
C3 0.0130(14) 0.0117(15) 0.0272(16) 0.0018(12) 0.0030(12) 0.0007(12)
C4 0.0153(15) 0.0151(17) 0.0324(17) -0.0013(14) 0.0003(13) 0.0012(12)
C5 0.0179(16) 0.0186(18) 0.047(2) -0.0051(16) 0.0022(15) 0.0070(14)
C6 0.0251(19) 0.0187(19) 0.060(3) -0.0129(18) 0.0016(18) 0.0047(15)
C7 0.0236(19) 0.026(2) 0.058(3) -0.020(2) -0.0059(18) 0.0016(16)
C8 0.0178(16) 0.0211(19) 0.044(2) -0.0092(16) -0.0050(15) 0.0042(14)
C9 0.0107(13) 0.0121(15) 0.0214(14) -0.0022(11) 0.0020(11) 0.0034(11)
C10 0.0178(15) 0.0130(15) 0.0242(15) 0.0004(12) 0.0031(12) 0.0024(12)
C11 0.0222(15) 0.0190(17) 0.0223(15) 0.0016(13) -0.0010(12) 0.0056(14)
C12 0.0180(15) 0.0270(18) 0.0234(15) -0.0062(14) -0.0062(12) 0.0036(14)
C13 0.0136(13) 0.0181(19) 0.0270(14) -0.0033(13) 0.0007(11) -0.0018(12)
C14 0.0086(12) 0.0138(15) 0.0210(12) 0.0003(13) 0.0032(10) 0.0035(12)
C15 0.0063(12) 0.0161(16) 0.0250(15) -0.0012(12) 0.0028(11) -0.0011(11)
C16 0.0142(14) 0.0253(18) 0.0298(17) 0.0027(14) 0.0074(13) 0.0012(13)
C17 0.0110(14) 0.0170(17) 0.0325(17) -0.0054(13) 0.0042(12) 0.0004(12)
C18 0.0187(15) 0.0092(15) 0.0279(16) -0.0013(12) 0.0072(12) 0.0006(12)
C19 0.0181(15) 0.0139(16) 0.0367(19) 0.0042(14) 0.0076(14) 0.0035(13)
C20 0.0247(18) 0.0149(17) 0.047(2) -0.0049(16) -0.0004(16) -0.0037(14)
C21 0.0100(13) 0.0130(15) 0.0203(14) -0.0009(11) 0.0027(11) -0.0019(11)
C22 0.0149(15) 0.0145(16) 0.0258(16) 0.0039(13) 0.0003(12) -0.0004(12)
C23 0.0215(16) 0.0179(17) 0.0270(16) 0.0055(13) 0.0040(13) -0.0067(13)
C24 0.0144(15) 0.0223(18) 0.0294(17) 0.0009(14) 0.0083(13) -0.0036(13)
C25 0.0116(14) 0.0153(16) 0.0240(15) -0.0016(12) 0.0045(11) -0.0001(11)
C26 0.0114(13) 0.0099(14) 0.0187(13) -0.0017(11) 0.0008(10) -0.0011(11)
C27 0.0083(13) 0.0128(15) 0.0267(15) -0.0040(12) 0.0019(11) 0.0005(11)
C28 0.0128(15) 0.0232(19) 0.043(2) -0.0147(16) 0.0042(14) 0.0014(13)
C29 0.0199(16) 0.0194(17) 0.0249(16) -0.0039(13) 0.0032(12) -0.0008(13)
C30 0.0080(13) 0.0200(17) 0.0243(15) 0.0045(13) 0.0002(11) -0.0001(12)
C31 0.0155(15) 0.028(2) 0.039(2) 0.0117(16) -0.0028(14) 0.0015(14)
C32 0.0102(13) 0.036(2) 0.0256(15) -0.0035(14) 0.0016(11) 0.0001(13)
C33 0.0236(16) 0.0245(19) 0.0230(15) -0.0041(14) -0.0010(13) 0.0037(14)
C34 0.0182(17) 0.046(2) 0.0242(16) -0.0016(16) -0.0009(13) 0.0088(16)
C35 0.0236(19) 0.073(4) 0.035(2) -0.011(2) -0.0046(16) 0.017(2)
C36 0.047(3) 0.052(3) 0.047(3) -0.017(2) -0.019(2) 0.031(2)
C37 0.067(4) 0.029(3) 0.058(3) -0.004(2) -0.026(3) 0.016(2)
C38 0.044(2) 0.028(2) 0.042(2) 0.0058(18) -0.0040(19) 0.0016(19)
C39 0.0122(14) 0.0213(18) 0.0356(18) -0.0041(14) -0.0050(13) 0.0006(13)
C40 0.0197(16) 0.0216(18) 0.0353(18) 0.0001(15) -0.0006(14) 0.0019(14)
C41 0.0217(18) 0.031(2) 0.041(2) 0.0061(17) -0.0056(15) -0.0038(15)
C42 0.030(2) 0.022(2) 0.055(3) 0.0054(18) -0.0170(18) -0.0038(16)
C43 0.0275(19) 0.0216(19) 0.051(2) -0.0094(18) -0.0157(17) 0.0011(16)
C44 0.0171(16) 0.027(2) 0.039(2) -0.0083(16) -0.0064(14) 0.0038(14)
C45 0.0215(16) 0.028(2) 0.0257(16) -0.0053(15) 0.0043(13) -0.0062(15)
C46 0.032(2) 0.046(3) 0.0310(19) -0.0138(18) 0.0062(16) -0.0089(19)
C47 0.0191(17) 0.038(2) 0.042(2) -0.0020(18) -0.0005(15) -0.0018(16)
C48 0.034(2) 0.032(2) 0.039(2) -0.0046(18) 0.0063(17) -0.0104(18)
Co2 0.00795(17) 0.0136(2) 0.0177(3) 0.00269(18) 0.00200(13) 0.00004(15)
P1A 0.0089(3) 0.0125(4) 0.0171(4) 0.0007(4) 0.0003(3) 0.0005(3)
P2A 0.0080(3) 0.0124(4) 0.0175(4) -0.0005(3) 0.0025(3) 0.0000(3)
P3A 0.0080(3) 0.0116(4) 0.0171(4) 0.0015(4) 0.0015(4) 0.0001(3)
Si1A 0.0273(14) 0.058(2) 0.0231(12) -0.0077(13) 0.0081(11) 0.0001(14)
O2 0.0112(13) 0.0236(17) 0.0183(17) 0.0071(15) 0.0034(12) 0.0006(13)

loop_
_atom_type_symbol
_atom_type_description
_atom_type_scat_dispersion_real
_atom_type_scat_dispersion_imag
_atom_type_scat_source
C C 0.0033 0.0016 'International Tables Vol C Tables 4.2.6.8 and 6.1.1.4'
H H 0.0000 0.0000 'International Tables Vol C Tables 4.2.6.8 and 6.1.1.4'
Co Co 0.3494 0.9721 'International Tables Vol C Tables 4.2.6.8 and 6.1.1.4'
O O 0.0106 0.0060 'International Tables Vol C Tables 4.2.6.8 and 6.1.1.4'
P P 0.1023 0.0942 'International Tables Vol C Tables 4.2.6.8 and 6.1.1.4'
Si Si 0.0817 0.0704 'International Tables Vol C Tables 4.2.6.8 and 6.1.1.4'

loop_
_geom_angle_atom_site_label_1
_geom_angle_atom_site_label_2
_geom_angle_atom_site_label_3
_geom_angle
P1 Co1 P2 89.09(4)
P1 Co1 P3 89.15(4)
P3 Co1 P2 116.58(4)
C1 Co1 P1 124.44(14)
C1 Co1 P2 121.25(11)
C1 Co1 P3 111.08(11)
C3 P1 Co1 124.89(12)
C9 P1 Co1 109.57(11)
C9 P1 C3 103.12(15)
C21 P1 Co1 109.28(11)
C21 P1 C3 101.68(15)
C21 P1 C9 106.93(14)
C14 P2 Co1 107.90(10)
C14 P2 C15 100.69(13)
C14 P2 C18 104.69(15)
C15 P2 Co1 114.45(11)
C18 P2 Co1 122.57(11)
C18 P2 C15 104.02(14)
C26 P3 Co1 107.35(10)
C26 P3 C27 100.89(14)
C26 P3 C30 102.67(14)
C27 P3 Co1 124.23(10)
C30 P3 Co1 115.93(11)
C30 P3 C27 102.88(15)
O1 Si1 C33 110.44(16)
O1 Si1 C39 104.63(17)
O1 Si1 C45 101.57(16)
C33 Si1 C45 113.25(17)
C39 Si1 C33 111.25(16)
C39 Si1 C45 114.84(17)
C1 O1 Si1 137.7(3)
O1 C1 Co1 169.8(3)
C4 C3 P1 123.9(3)
C4 C3 C8 118.6(3)
C8 C3 P1 117.2(3)
C3 C4 H4 119.8
C5 C4 C3 120.3(3)
C5 C4 H4 119.8
C4 C5 H5 119.7
C6 C5 C4 120.6(3)
C6 C5 H5 119.7
C5 C6 H6 120.1
C5 C6 C7 119.7(4)
C7 C6 H6 120.1
C6 C7 H7 120.1
C6 C7 C8 119.8(4)
C8 C7 H7 120.1
C3 C8 H8 119.5
C7 C8 C3 121.0(3)
C7 C8 H8 119.5
C10 C9 P1 124.6(3)
C10 C9 C14 120.4(3)
C14 C9 P1 114.9(2)
C9 C10 H10 119.7
C9 C10 C11 120.5(3)
C11 C10 H10 119.7
C10 C11 H11 120.3
C12 C11 C10 119.4(3)
C12 C11 H11 120.3
C11 C12 H12 119.8
C13 C12 C11 120.3(3)
C13 C12 H12 119.8
C12 C13 H13 119.6
C12 C13 C14 120.8(3)
C14 C13 H13 119.6
C9 C14 P2 116.3(2)
C13 C14 P2 125.3(3)
C13 C14 C9 118.4(3)
P2 C15 H15 108.8
C16 C15 P2 111.1(2)
C16 C15 H15 108.8
C16 C15 C17 110.3(3)
C17 C15 P2 109.1(2)
C17 C15 H15 108.8
C15 C16 H16A 109.5
C15 C16 H16B 109.5
C15 C16 H16C 109.5
H16A C16 H16B 109.5
H16A C16 H16C 109.5
H16B C16 H16C 109.5
C15 C17 H17A 109.5
C15 C17 H17B 109.5
C15 C17 H17C 109.5
H17A C17 H17B 109.5
H17A C17 H17C 109.5
H17B C17 H17C 109.5
P2 C18 H18 106.3
C19 C18 P2 109.5(2)
C19 C18 H18 106.3
C19 C18 C20 109.0(3)
C20 C18 P2 118.8(2)
C20 C18 H18 106.3
C18 C19 H19A 109.5
C18 C19 H19B 109.5
C18 C19 H19C 109.5
H19A C19 H19B 109.5
H19A C19 H19C 109.5
H19B C19 H19C 109.5
C18 C20 H20A 109.5
C18 C20 H20B 109.5
C18 C20 H20C 109.5
H20A C20 H20B 109.5
H20A C20 H20C 109.5
H20B C20 H20C 109.5
C22 C21 P1 124.9(2)
C22 C21 C26 120.0(3)
C26 C21 P1 115.0(2)
C21 C22 H22 119.8
C23 C22 C21 120.5(3)
C23 C22 H22 119.8
C22 C23 H23 120.0
C22 C23 C24 120.0(3)
C24 C23 H23 120.0
C23 C24 H24 119.9
C25 C24 C23 120.1(3)
C25 C24 H24 119.9
C24 C25 H25 119.7
C24 C25 C26 120.7(3)
C26 C25 H25 119.7
C21 C26 P3 116.0(2)
C25 C26 P3 125.3(2)
C25 C26 C21 118.7(3)
P3 C27 H27 106.8
C28 C27 P3 117.3(2)
C28 C27 H27 106.8
C29 C27 P3 108.9(2)
C29 C27 H27 106.8
C29 C27 C28 109.7(3)
C27 C28 H28A 109.5
C27 C28 H28B 109.5
C27 C28 H28C 109.5
H28A C28 H28B 109.5
H28A C28 H28C 109.5
H28B C28 H28C 109.5
C27 C29 H29A 109.5
C27 C29 H29B 109.5
C27 C29 H29C 109.5
H29A C29 H29B 109.5
H29A C29 H29C 109.5
H29B C29 H29C 109.5
P3 C30 H30 108.5
C31 C30 P3 109.4(2)
C31 C30 H30 108.5
C32 C30 P3 110.7(2)
C32 C30 H30 108.5
C32 C30 C31 111.2(3)
C30 C31 H31A 109.5
C30 C31 H31B 109.5
C30 C31 H31C 109.5
H31A C31 H31B 109.5
H31A C31 H31C 109.5
H31B C31 H31C 109.5
C30 C32 H32A 109.5
C30 C32 H32B 109.5
C30 C32 H32C 109.5
H32A C32 H32B 109.5
H32A C32 H32C 109.5
H32B C32 H32C 109.5
C34 C33 Si1 120.2(3)
C38 C33 Si1 121.7(3)
C38 C33 C34 118.0(4)
C33 C34 H34 120.0
C35 C34 C33 120.1(4)
C35 C34 H34 120.0
C34 C35 H35 119.8
C36 C35 C34 120.4(5)
C36 C35 H35 119.8
C35 C36 H36 119.8
C37 C36 C35 120.5(4)
C37 C36 H36 119.8
C36 C37 H37 120.3
C36 C37 C38 119.4(5)
C38 C37 H37 120.3
C33 C38 C37 121.5(5)
C33 C38 H38 119.3
C37 C38 H38 119.3
C40 C39 Si1 122.5(3)
C40 C39 C44 117.9(4)
C44 C39 Si1 119.6(3)
C39 C40 H40 119.6
C41 C40 C39 120.8(4)
C41 C40 H40 119.6
C40 C41 H41 119.9
C42 C41 C40 120.3(4)
C42 C41 H41 119.9
C41 C42 H42 120.0
C43 C42 C41 120.0(4)
C43 C42 H42 120.0
C42 C43 H43 119.9
C42 C43 C44 120.2(4)
C44 C43 H43 119.9
C39 C44 H44 119.6
C43 C44 C39 120.8(4)
C43 C44 H44 119.6
C46 C45 Si1 110.6(3)
C47 C45 Si1 108.6(3)
C47 C45 C46 110.0(3)
C48 C45 Si1 109.3(3)
C48 C45 C46 108.8(3)
C48 C45 C47 109.5(3)
C45 C46 H46A 109.5
C45 C46 H46B 109.5
C45 C46 H46C 109.5
H46A C46 H46B 109.5
H46A C46 H46C 109.5
H46B C46 H46C 109.5
C45 C47 H47A 109.5
C45 C47 H47B 109.5
C45 C47 H47C 109.5
H47A C47 H47B 109.5
H47A C47 H47C 109.5
H47B C47 H47C 109.5
C45 C48 H48A 109.5
C45 C48 H48B 109.5
C45 C48 H48C 109.5
H48A C48 H48B 109.5
H48A C48 H48C 109.5
H48B C48 H48C 109.5
P1A Co2 P2A 84.7(7)
P1A Co2 P3A 83.8(7)
P2A Co2 P3A 105.4(8)
O2 Co2 P1A 128.9(19)
O2 Co2 P2A 119.3(18)
O2 Co2 P3A 124.4(18)
Si1A O2 Co2 164(4)

loop_
_geom_bond_atom_site_label_1
_geom_bond_atom_site_label_2
_geom_bond_distance
Co1 P1 2.1195(10)
Co1 P2 2.1617(9)
Co1 P3 2.1538(10)
Co1 C1 1.640(4)
P1 C3 1.847(3)
P1 C9 1.842(3)
P1 C21 1.837(3)
P2 C14 1.847(3)
P2 C15 1.875(3)
P2 C18 1.875(3)
P3 C26 1.839(3)
P3 C27 1.872(3)
P3 C30 1.867(3)
Si1 O1 1.662(3)
Si1 C33 1.876(4)
Si1 C39 1.864(4)
Si1 C45 1.893(4)
O1 C1 1.260(4)
C3 C4 1.396(5)
C3 C8 1.400(5)
C4 H4 0.9500
C4 C5 1.394(5)
C5 H5 0.9500
C5 C6 1.389(6)
C6 H6 0.9500
C6 C7 1.390(6)
C7 H7 0.9500
C7 C8 1.394(5)
C8 H8 0.9500
C9 C10 1.392(4)
C9 C14 1.408(4)
C10 H10 0.9500
C10 C11 1.396(5)
C11 H11 0.9500
C11 C12 1.394(5)
C12 H12 0.9500
C12 C13 1.390(5)
C13 H13 0.9500
C13 C14 1.406(4)
C15 H15 1.0000
C15 C16 1.528(5)
C15 C17 1.529(5)
C16 H16A 0.9800
C16 H16B 0.9800
C16 H16C 0.9800
C17 H17A 0.9800
C17 H17B 0.9800
C17 H17C 0.9800
C18 H18 1.0000
C18 C19 1.529(5)
C18 C20 1.540(5)
C19 H19A 0.9800
C19 H19B 0.9800
C19 H19C 0.9800
C20 H20A 0.9800
C20 H20B 0.9800
C20 H20C 0.9800
C21 C22 1.390(4)
C21 C26 1.413(4)
C22 H22 0.9500
C22 C23 1.388(5)
C23 H23 0.9500
C23 C24 1.393(5)
C24 H24 0.9500
C24 C25 1.389(5)
C25 H25 0.9500
C25 C26 1.401(4)
C27 H27 1.0000
C27 C28 1.536(4)
C27 C29 1.535(5)
C28 H28A 0.9800
C28 H28B 0.9800
C28 H28C 0.9800
C29 H29A 0.9800
C29 H29B 0.9800
C29 H29C 0.9800
C30 H30 1.0000
C30 C31 1.528(5)
C30 C32 1.523(5)
C31 H31A 0.9800
C31 H31B 0.9800
C31 H31C 0.9800
C32 H32A 0.9800
C32 H32B 0.9800
C32 H32C 0.9800
C33 C34 1.406(5)
C33 C38 1.396(6)
C34 H34 0.9500
C34 C35 1.396(5)
C35 H35 0.9500
C35 C36 1.383(8)
C36 H36 0.9500
C36 C37 1.372(9)
C37 H37 0.9500
C37 C38 1.399(7)
C38 H38 0.9500
C39 C40 1.395(5)
C39 C44 1.403(5)
C40 H40 0.9500
C40 C41 1.388(6)
C41 H41 0.9500
C41 C42 1.385(6)
C42 H42 0.9500
C42 C43 1.370(7)
C43 H43 0.9500
C43 C44 1.393(6)
C44 H44 0.9500
C45 C46 1.540(5)
C45 C47 1.537(6)
C45 C48 1.537(6)
C46 H46A 0.9800
C46 H46B 0.9800
C46 H46C 0.9800
C47 H47A 0.9800
C47 H47B 0.9800
C47 H47C 0.9800
C48 H48A 0.9800
C48 H48B 0.9800
C48 H48C 0.9800
Co2 P1A 2.23(2)
Co2 P2A 2.287(19)
Co2 P3A 2.35(2)
Co2 O2 1.56(6)
Si1A O2 1.21(6)
